data_4001363
loop_
_publ_author_name
'Pokroy, B.'
'Fieramosca, J. S.'
'Von Dreele, R. B.'
'Fitch, A. N.'
'Caspi, E. N.'
'Zolotoyabko, E.'

_publ_section_title
;
 Atomic Structure of Biogenic Aragonite
;
_journal_issue 13
_journal_name_full 'Chemistry of Materials'
_journal_page_first 3244
_journal_paper_doi 10.1021/cm070187u
_journal_volume 19
_journal_year 2007
_chemical_formula_sum 'C Ca O3'
_chemical_formula_weight 100.09
_chemical_name_systematic ' ?'
_space_group_IT_number 62
_symmetry_cell_setting orthorhombic
_symmetry_space_group_name_Hall '-P 2n 2a'
_symmetry_space_group_name_H-M 'P m c n'
_cell_angle_alpha 90.0
_cell_angle_beta 90.0
_cell_angle_gamma 90.0
_cell_formula_units_Z 4
_cell_length_a 4.96259(5)
_cell_length_b 7.96782(8)
_cell_length_c 5.74186(4)
_cell_volume 227.039(4)
_pd_block_id 2006-12-28T18:36|24313_LIJ_phase1|El'ad_Caspi||
_pd_phase_name CaCO3
_cod_data_source_file cm070187usi20070121_043640.cif
_cod_data_source_block 24313_LIJ_phase_1
_cod_depositor_comments
;
The following automatic conversions were performed:

'_geom_bond_publ_flag' value 'N' changed to 'n' according to
/home/saulius/struct/CIF-dictionaries/cif_core.dic dictionary named
'cif_core.dic' version 2.4.1 from 2010-06-29 (34
times).

'_geom_angle_publ_flag' value 'N' changed to 'n' according
to /home/saulius/struct/CIF-dictionaries/cif_core.dic dictionary
named 'cif_core.dic' version 2.4.1 from 2010-06-29 (70 times).

Automatic conversion script
Id: cif_fix_values 1715 2011-07-08 13:25:40Z adriana 
;
_cod_original_cell_volume 227.0390(30)
_cod_database_code 4001363

loop_
_symmetry_equiv_pos_site_id
_symmetry_equiv_pos_as_xyz
1 +x,+y,+z
2 -x+1/2,+y,+z
3 +x,-y+1/2,+z+1/2
4 -x+1/2,-y+1/2,+z+1/2
-1 -x,-y,-z
-2 +x+1/2,-y,-z
-3 -x,+y+1/2,-z+1/2
-4 +x+1/2,+y+1/2,-z+1/2

loop_
_atom_site_aniso_label
_atom_site_aniso_U_11
_atom_site_aniso_U_12
_atom_site_aniso_U_13
_atom_site_aniso_U_22
_atom_site_aniso_U_23
_atom_site_aniso_U_33
Ca 0.0146(9) 0.0 0.0 0.0116(9) 0.0006(6) 0.0063(7)
C 0.0081(5) 0.0 0.0 0.0105(6) 0.0003(6) 0.0076(5)
O1 0.0202(8) 0.0 0.0 0.0110(6) 0.0002(6) 0.0082(6)
O2 0.0092(5) 0.00202(33) -0.0014(4) 0.0147(5) 0.0015(4) 0.0112(4)

loop_
_atom_site_type_symbol
_atom_site_label
_atom_site_fract_x
_atom_site_fract_y
_atom_site_fract_z
_atom_site_occupancy
_atom_site_thermal_displace_type
_atom_site_U_iso_or_equiv
_atom_site_symmetry_multiplicity
Ca Ca 0.25 0.41510(23) 0.76093(31) 1.0 Uani 0.01085 4
C C 0.25 0.76232(13) -0.08508(21) 1.0 Uani 0.00873 4
O O1 0.25 0.92257(16) -0.09490(28) 1.0 Uani 0.01312 4
O O2 0.47318(19) 0.68090(11) -0.08566(22) 1.0 Uani 0.01168 8

loop_
_atom_type_symbol
_atom_type_number_in_cell
Ca 4.0
C 4.0
O 12.0

loop_
_geom_angle_atom_site_label_1
_geom_angle_atom_site_label_2
_geom_angle_atom_site_label_3
_geom_angle
_geom_angle_site_symmetry_1
_geom_angle_site_symmetry_3
_geom_angle_publ_flag
Ca Ca Ca 95.00(8) 3_554 3_555 n
Ca Ca O1 74.84(4) 3_554 3_565 n
Ca Ca O1 75.57(5) 3_554 -3_445 n
Ca Ca O1 75.57(5) 3_554 -3_545 n
Ca Ca O2 144.76(5) 3_554 1_556 n
Ca Ca O2 144.76(5) 3_554 2_556 n
Ca Ca O2 110.59(8) 3_554 -1_666 n
Ca Ca O2 110.59(8) 3_554 -2_566 n
Ca Ca O2 37.56(4) 3_554 -3_656 n
Ca Ca O2 37.56(4) 3_554 -4_556 n
Ca Ca O1 169.83(9) 3_555 3_565 n
Ca Ca O1 106.23(5) 3_555 -3_445 n
Ca Ca O1 106.23(5) 3_555 -3_545 n
Ca Ca O2 107.87(5) 3_555 1_556 n
Ca Ca O2 107.87(5) 3_555 2_556 n
Ca Ca O2 39.150(27) 3_555 -1_666 n
Ca Ca O2 39.150(27) 3_555 -2_566 n
Ca Ca O2 78.15(7) 3_555 -3_656 n
Ca Ca O2 78.15(7) 3_555 -4_556 n
O1 Ca O1 71.64(5) 3_565 -3_445 n
O1 Ca O1 71.64(5) 3_565 -3_545 n
O1 Ca O2 81.22(7) 3_565 1_556 n
O1 Ca O2 81.22(7) 3_565 2_556 n
O1 Ca O2 144.46(4) 3_565 -1_666 n
O1 Ca O2 144.46(4) 3_565 -2_566 n
O1 Ca O2 93.35(7) 3_565 -3_656 n
O1 Ca O2 93.35(7) 3_565 -4_556 n
O1 Ca O1 137.89(11) -3_445 -3_545 n
O1 Ca O2 120.74(7) -3_556 1_556 n
O1 Ca O2 72.52(4) -3_556 2_556 n
O1 Ca O2 143.78(7) -3_556 -1_666 n
O1 Ca O2 75.85(5) -3_556 -2_566 n
O1 Ca O2 112.41(8) -3_556 -3_656 n
O1 Ca O2 50.67(4) -3_556 -4_556 n
O1 Ca O2 72.52(4) -3_656 1_556 n
O1 Ca O2 120.74(7) -3_656 2_556 n
O1 Ca O2 75.85(5) -3_656 -1_666 n
O1 Ca O2 143.78(7) -3_656 -2_566 n
O1 Ca O2 50.67(4) -3_656 -3_656 n
O1 Ca O2 112.41(8) -3_656 -4_556 n
O2 Ca O2 51.55(5) 1_556 2_556 n
O2 Ca O2 75.61(5) 1_556 -1_666 n
O2 Ca O2 103.96(7) 1_556 -2_566 n
O2 Ca O2 121.029(15) 1_556 -3_656 n
O2 Ca O2 171.26(6) 1_556 -4_556 n
O2 Ca O2 103.96(7) 2_556 -1_666 n
O2 Ca O2 75.61(5) 2_556 -2_566 n
O2 Ca O2 171.26(6) 2_556 -3_656 n
O2 Ca O2 121.029(15) 2_556 -4_556 n
O2 Ca O2 68.56(7) -1_666 -2_566 n
O2 Ca O2 76.50(4) -1_666 -3_656 n
O2 Ca O2 112.28(7) -1_666 -4_556 n
O2 Ca O2 112.28(7) -2_566 -3_656 n
O2 Ca O2 76.50(4) -2_566 -4_556 n
O2 Ca O2 65.88(6) -3_656 -4_556 n
O1 C O2 120.32(6) 1_555 1_555 n
O1 C O2 120.32(6) 1_555 2_555 n
O2 C O2 119.28(13) 1_555 2_555 n
Ca O1 Ca 108.36(5) 3_564 -3_466 n
Ca O1 Ca 108.36(5) 3_564 -3_566 n
Ca O1 C 119.81(12) 3_564 1_555 n
Ca O1 Ca 137.89(11) -3_466 -3_566 n
Ca O1 C 89.62(6) -3_555 1_555 n
Ca O1 C 89.62(6) -3_655 1_555 n
Ca O2 Ca 104.39(5) 1_554 -1_666 n
Ca O2 Ca 135.47(5) 1_554 -3_566 n
Ca O2 C 92.63(7) 1_554 1_555 n
Ca O2 Ca 103.29(5) -1_666 -3_566 n
Ca O2 C 129.98(12) -1_666 1_555 n
Ca O2 C 95.56(8) -3_655 1_555 n

loop_
_geom_bond_atom_site_label_1
_geom_bond_atom_site_label_2
_geom_bond_distance
_geom_bond_site_symmetry_2
_geom_bond_publ_flag
Ca Ca 3.8941(24) 3_554 n
Ca Ca 3.8941(24) 3_555 n
Ca Ca 4.1190(28) -1_566 n
Ca Ca 3.9401(29) -1_567 n
Ca Ca 4.1190(28) -1_666 n
Ca Ca 3.9401(29) -1_667 n
Ca C 2.9045(21) 1_556 n
Ca C 3.2486(21) 3_565 n
Ca C 2.9425(11) -3_545 n
Ca C 2.9425(11) -3_645 n
Ca O1 2.4181(21) 3_565 n
Ca O1 2.6588(10) -3_545 n
Ca O1 2.6588(10) -3_645 n
Ca O2 2.5471(19) 1_556 n
Ca O2 2.5471(19) 2_556 n
Ca O2 2.4390(19) -1_666 n
Ca O2 2.4390(19) -2_466 n
Ca O2 2.5262(19) -3_645 n
Ca O2 2.5262(19) -4_445 n
C Ca 2.9045(21) 1_554 n
C Ca 3.2486(21) 3_564 n
C Ca 2.9425(11) -3_555 n
C Ca 2.9425(11) -3_655 n
C O1 1.2781(17) 1_555 n
C O2 1.2836(10) 1_555 n
C O2 1.2836(10) 2_555 n
O1 Ca 2.4181(21) 3_564 n
O1 Ca 2.6588(10) -3_555 n
O1 Ca 2.6588(10) -3_655 n
O1 C 1.2781(17) 1_555 n
O2 Ca 2.5471(19) 1_554 n
O2 Ca 2.4390(19) -1_666 n
O2 Ca 2.5262(19) -3_655 n
O2 C 1.2836(10) 1_555 n

loop_
_pd_block_diffractogram_id
2006-12-28T18:36|24313_LIJ_H_01|El'ad_Caspi|SEPD
